data_7017465
loop_
_publ_author_name
'Ayi, Ayi Anyama'
'Kinnibrugh, Tiffany L.'
'Clearfield, Abraham'

_publ_section_title
;
 Linear chain aluminium(iii) carboxymethylphosphonate with encapsulated
 ammonium ions.
;
_journal_issue 47
_journal_name_full 'Dalton transactions (Cambridge, England : 2003)'
_journal_page_first 12648
_journal_page_last 12650
_journal_paper_doi 10.1039/c1dt11620g
_journal_volume 40
_journal_year 2011
_chemical_formula_moiety 'C4 H5 Al O10 P2, 2(H4 N)'
_chemical_formula_sum 'C2 H6.5 Al0.5 N O5 P'
_chemical_formula_weight 169.04
_chemical_name_systematic
;
?
;
_space_group_IT_number 2
_symmetry_cell_setting triclinic
_symmetry_space_group_name_Hall '-P 1'
_symmetry_space_group_name_H-M 'P -1'
_atom_sites_solution_hydrogens geom
_atom_sites_solution_primary direct
_atom_sites_solution_secondary difmap
_audit_creation_method SHELXL-97
_cell_angle_alpha 61.184(4)
_cell_angle_beta 79.059(5)
_cell_angle_gamma 85.228(5)
_cell_formula_units_Z 2
_cell_length_a 4.757(2)
_cell_length_b 8.231(4)
_cell_length_c 8.524(4)
_cell_measurement_reflns_used 2019
_cell_measurement_temperature 110(2)
_cell_measurement_theta_max 27.97
_cell_measurement_theta_min 2.77
_cell_volume 287.1(2)
_computing_cell_refinement 'SAINT+ <Bruker, 2005)'
_computing_data_collection 'APEX2 (Bruker, 2005)'
_computing_data_reduction 'SAINT+ <Bruker, 2005)'
_computing_molecular_graphics 'SHELXTL (Sheldrick, 2008)'
_computing_publication_material 'SHELXTL (Sheldrick, 2008)'
_computing_structure_refinement 'SHELXTL (Sheldrick, 2008)'
_computing_structure_solution 'SHELXTL (Sheldrick, 2008)'
_diffrn_ambient_temperature 110(2)
_diffrn_measured_fraction_theta_full 0.988
_diffrn_measured_fraction_theta_max 0.988
_diffrn_measurement_device_type 'Bruker SMART APEX II CCD area detector'
_diffrn_measurement_method 'phi and omega scans'
_diffrn_radiation_monochromator graphite
_diffrn_radiation_source 'fine-focus sealed tube'
_diffrn_radiation_type MoK\a
_diffrn_radiation_wavelength 0.71073
_diffrn_reflns_av_R_equivalents 0.0170
_diffrn_reflns_av_sigmaI/netI 0.0207
_diffrn_reflns_limit_h_max 6
_diffrn_reflns_limit_h_min -6
_diffrn_reflns_limit_k_max 10
_diffrn_reflns_limit_k_min -10
_diffrn_reflns_limit_l_max 10
_diffrn_reflns_limit_l_min -10
_diffrn_reflns_number 3192
_diffrn_reflns_theta_full 27.00
_diffrn_reflns_theta_max 27.00
_diffrn_reflns_theta_min 2.77
_exptl_absorpt_coefficient_mu 0.511
_exptl_absorpt_correction_T_max 0.9749
_exptl_absorpt_correction_T_min 0.8959
_exptl_absorpt_correction_type multi-scan
_exptl_absorpt_process_details 'SADABS (Sheldrick, 2008)'
_exptl_crystal_colour colourless
_exptl_crystal_density_diffrn 1.955
_exptl_crystal_density_meas ?
_exptl_crystal_density_method 'not measured'
_exptl_crystal_description plate
_exptl_crystal_F_000 174
_exptl_crystal_size_max 0.22
_exptl_crystal_size_mid 0.15
_exptl_crystal_size_min 0.05
_refine_diff_density_max 0.378
_refine_diff_density_min -0.395
_refine_diff_density_rms 0.065
_refine_ls_extinction_method none
_refine_ls_goodness_of_fit_ref 1.086
_refine_ls_hydrogen_treatment mixed
_refine_ls_matrix_type full
_refine_ls_number_parameters 105
_refine_ls_number_reflns 1235
_refine_ls_number_restraints 0
_refine_ls_restrained_S_all 1.086
_refine_ls_R_factor_all 0.0271
_refine_ls_R_factor_gt 0.0248
_refine_ls_shift/su_max 0.000
_refine_ls_shift/su_mean 0.000
_refine_ls_structure_factor_coef Fsqd
_refine_ls_weighting_details 'calc w=1/[\s^2^(Fo^2^)+(0.0405P)^2^+0.1345P] where P=(Fo^2^+2Fc^2^)/3'
_refine_ls_weighting_scheme calc
_refine_ls_wR_factor_gt 0.0687
_refine_ls_wR_factor_ref 0.0702
_reflns_number_gt 1143
_reflns_number_total 1235
_reflns_threshold_expression I>2\s(I)
_cod_data_source_file c1dt11620g.txt
_cod_data_source_block p-1
_cod_depositor_comments
;
The following automatic conversions were performed:

'_exptl_crystal_density_meas' value 'not measured' was changed to '?'
- the value is perceived as not measured.

Automatic conversion script
Id: cif_fix_values 3008 2015-01-20 13:52:24Z robertas 
;
_cod_original_cell_volume 287.2(2)
_cod_original_formula_sum 'C2 H6.50 Al0.50 N O5 P'
_cod_database_code 7017465

loop_
_symmetry_equiv_pos_as_xyz
'x, y, z'
'-x, -y, -z'

loop_
_atom_site_label
_atom_site_type_symbol
_atom_site_fract_x
_atom_site_fract_y
_atom_site_fract_z
_atom_site_U_iso_or_equiv
_atom_site_adp_type
_atom_site_occupancy
_atom_site_symmetry_multiplicity
_atom_site_calc_flag
_atom_site_refinement_flags
Al1 Al 0.0000 1.0000 0.0000 0.00699(16) Uani 1 2 d S
P1 P 0.40755(8) 0.94203(5) 0.26359(5) 0.00677(13) Uani 1 1 d .
N1 N -0.1048(3) 0.3061(2) 0.2201(2) 0.0123(3) Uani 1 1 d .
H4N H -0.120(5) 0.195(4) 0.324(4) 0.032(6) Uiso 1 1 d .
H3N H 0.049(6) 0.367(4) 0.219(3) 0.034(6) Uiso 1 1 d .
H2N H -0.091(5) 0.295(3) 0.119(4) 0.033(6) Uiso 1 1 d .
H1N H -0.260(5) 0.367(3) 0.230(3) 0.020(5) Uiso 1 1 d .
C1 C 0.2658(3) 0.7096(2) 0.3632(2) 0.0093(3) Uani 1 1 d .
H1A H 0.3803 0.6268 0.4485 0.011 Uiso 1 1 d .
H1B H 0.0777 0.7051 0.4278 0.011 Uiso 1 1 d .
O1 O 0.7308(2) 0.93886(15) 0.21358(14) 0.0098(2) Uani 1 1 d .
O2 O 0.3255(2) 1.00307(15) 0.41071(14) 0.0097(2) Uani 1 1 d .
H2O H 0.4701 0.9965 0.4766 0.029(11) Uiso 0.50 1 d PR
C2 C 0.2540(3) 0.6428(2) 0.2266(2) 0.0094(3) Uani 1 1 d .
O3 O 0.2588(2) 1.06221(15) 0.10219(14) 0.0084(2) Uani 1 1 d .
O4 O 0.3543(2) 0.48909(15) 0.25194(16) 0.0129(3) Uani 1 1 d .
O5 O 0.1236(2) 0.74579(15) 0.09360(14) 0.0092(2) Uani 1 1 d .

loop_
_atom_site_aniso_label
_atom_site_aniso_U_11
_atom_site_aniso_U_22
_atom_site_aniso_U_33
_atom_site_aniso_U_23
_atom_site_aniso_U_13
_atom_site_aniso_U_12
Al1 0.0062(3) 0.0085(3) 0.0075(3) -0.0046(3) -0.0017(2) 0.0003(2)
P1 0.0060(2) 0.0084(2) 0.0069(2) -0.00425(16) -0.00164(15) 0.00025(14)
N1 0.0123(7) 0.0127(7) 0.0139(7) -0.0081(6) -0.0020(6) 0.0007(5)
C1 0.0103(7) 0.0094(7) 0.0080(7) -0.0036(6) -0.0027(6) 0.0001(6)
O1 0.0073(5) 0.0136(5) 0.0088(5) -0.0055(4) -0.0019(4) 0.0009(4)
O2 0.0091(5) 0.0139(6) 0.0097(5) -0.0080(4) -0.0031(4) 0.0013(4)
C2 0.0065(7) 0.0105(7) 0.0106(7) -0.0048(6) -0.0003(6) -0.0022(5)
O3 0.0075(5) 0.0095(5) 0.0094(5) -0.0051(4) -0.0026(4) -0.0001(4)
O4 0.0138(6) 0.0101(5) 0.0175(6) -0.0079(5) -0.0060(5) 0.0032(4)
O5 0.0095(5) 0.0095(5) 0.0100(5) -0.0053(4) -0.0037(4) 0.0015(4)

loop_
_atom_type_symbol
_atom_type_description
_atom_type_scat_dispersion_real
_atom_type_scat_dispersion_imag
_atom_type_scat_source
C C 0.0033 0.0016 'International Tables Vol C Tables 4.2.6.8 and 6.1.1.4'
H H 0.0000 0.0000 'International Tables Vol C Tables 4.2.6.8 and 6.1.1.4'
N N 0.0061 0.0033 'International Tables Vol C Tables 4.2.6.8 and 6.1.1.4'
O O 0.0106 0.0060 'International Tables Vol C Tables 4.2.6.8 and 6.1.1.4'
Al Al 0.0645 0.0514 'International Tables Vol C Tables 4.2.6.8 and 6.1.1.4'
P P 0.1023 0.0942 'International Tables Vol C Tables 4.2.6.8 and 6.1.1.4'

loop_
_geom_angle_atom_site_label_1
_geom_angle_atom_site_label_2
_geom_angle_atom_site_label_3
_geom_angle
_geom_angle_site_symmetry_1
_geom_angle_site_symmetry_3
O3 Al1 O3 179.999(1) 2_575 .
O3 Al1 O1 88.42(6) 2_575 2_675
O3 Al1 O1 91.58(6) . 2_675
O3 Al1 O1 91.58(6) 2_575 1_455
O3 Al1 O1 88.42(6) . 1_455
O1 Al1 O1 180.000(1) 2_675 1_455
O3 Al1 O5 86.18(5) 2_575 .
O3 Al1 O5 93.82(5) . .
O1 Al1 O5 88.90(5) 2_675 .
O1 Al1 O5 91.10(5) 1_455 .
O3 Al1 O5 93.82(5) 2_575 2_575
O3 Al1 O5 86.18(5) . 2_575
O1 Al1 O5 91.10(5) 2_675 2_575
O1 Al1 O5 88.90(5) 1_455 2_575
O5 Al1 O5 180.0 . 2_575
O1 P1 O3 113.76(6) . .
O1 P1 O2 110.16(6) . .
O3 P1 O2 110.40(7) . .
O1 P1 C1 109.32(7) . .
O3 P1 C1 106.72(7) . .
O2 P1 C1 106.15(7) . .
H4N N1 H3N 106(2) . .
H4N N1 H2N 113(2) . .
H3N N1 H2N 113(2) . .
H4N N1 H1N 107(2) . .
H3N N1 H1N 109(2) . .
H2N N1 H1N 108(2) . .
C2 C1 P1 114.29(11) . .
C2 C1 H1A 108.7 . .
P1 C1 H1A 108.7 . .
C2 C1 H1B 108.6 . .
P1 C1 H1B 108.6 . .
H1A C1 H1B 107.6 . .
P1 O1 Al1 136.67(7) . 1_655
P1 O2 H2O 117.0 . .
O4 C2 O5 122.72(14) . .
O4 C2 C1 120.03(14) . .
O5 C2 C1 117.13(13) . .
P1 O3 Al1 130.83(7) . .
C2 O5 Al1 131.67(10) . .

loop_
_geom_bond_atom_site_label_1
_geom_bond_atom_site_label_2
_geom_bond_distance
_geom_bond_site_symmetry_2
Al1 O3 1.8650(12) 2_575
Al1 O3 1.8650(12) .
Al1 O1 1.8834(13) 2_675
Al1 O1 1.8834(13) 1_455
Al1 O5 1.9301(14) .
Al1 O5 1.9301(14) 2_575
P1 O1 1.5172(13) .
P1 O3 1.5211(12) .
P1 O2 1.5384(12) .
P1 C1 1.8073(18) .
N1 H4N 0.91(3) .
N1 H3N 0.91(3) .
N1 H2N 0.90(3) .
N1 H1N 0.87(2) .
C1 C2 1.519(2) .
C1 H1A 0.9494 .
C1 H1B 0.9507 .
O1 Al1 1.8834(13) 1_655
O2 H2O 0.9500 .
C2 O4 1.245(2) .
C2 O5 1.2813(19) .

loop_
_geom_torsion_atom_site_label_1
_geom_torsion_atom_site_label_2
_geom_torsion_atom_site_label_3
_geom_torsion_atom_site_label_4
_geom_torsion
_geom_torsion_site_symmetry_1
_geom_torsion_site_symmetry_4
O1 P1 C1 C2 -76.59(12) . .
O3 P1 C1 C2 46.86(13) . .
O2 P1 C1 C2 164.62(11) . .
O3 P1 O1 Al1 -17.10(12) . 1_655
O2 P1 O1 Al1 -141.66(10) . 1_655
C1 P1 O1 Al1 102.07(11) . 1_655
P1 C1 C2 O4 130.20(13) . .
P1 C1 C2 O5 -53.72(17) . .
O1 P1 O3 Al1 116.16(9) . .
O2 P1 O3 Al1 -119.41(9) . .
C1 P1 O3 Al1 -4.48(11) . .
O1 Al1 O3 P1 -112.48(9) 2_675 .
O1 Al1 O3 P1 67.52(9) 1_455 .
O5 Al1 O3 P1 -23.47(9) . .
O5 Al1 O3 P1 156.53(9) 2_575 .
O4 C2 O5 Al1 -169.26(11) . .
C1 C2 O5 Al1 14.8(2) . .
O3 Al1 O5 C2 -158.26(13) 2_575 .
O3 Al1 O5 C2 21.74(13) . .
O1 Al1 O5 C2 113.26(13) 2_675 .
O1 Al1 O5 C2 -66.74(13) 1_455 .
